data_7040597
loop_
_publ_author_name
'Richter, Stefan'
'Singh, Sushma'
'Draca, Dijana'
'Kate, Anup'
'Kumbhar, Anupa'
'Kumbhar, Avinash S.'
'Maksimovic-Ivanic, Danijela'
'Mijatovic, Sanja'
'L\"onnecke, Peter'
'Hey-Hawkins, Evamarie'

_publ_section_title
;
 Antiproliferative activity of ruthenium(ii) arene complexes with mono-
 and bidentate pyridine-based ligands.
;
_journal_issue 33
_journal_name_full 'Dalton transactions (Cambridge, England : 2003)'
_journal_page_first 13114
_journal_page_last 13125
_journal_paper_doi 10.1039/c6dt01782g
_journal_volume 45
_journal_year 2016
_chemical_formula_sum 'C24 H28 Cl F6 N2 O3 P Ru'
_chemical_formula_weight 673.97
_chemical_name_systematic
;
 ?
;
_space_group_IT_number 14
_symmetry_cell_setting monoclinic
_symmetry_Int_Tables_number 14
_symmetry_space_group_name_Hall '-P 2yn'
_symmetry_space_group_name_H-M 'P 1 21/n 1'
_atom_sites_solution_hydrogens difmap
_atom_sites_solution_primary direct
_atom_sites_solution_secondary difmap
_audit_creation_date 2014-04-23T12:51:36-00:00
_audit_creation_method 'WinGX routine CIF_UPDATE'
_audit_update_record
;
2015-08-28 deposited with the CCDC.
2016-05-24 downloaded from the CCDC.
;
_cell_angle_alpha 90
_cell_angle_beta 95.4640(10)
_cell_angle_gamma 90
_cell_formula_units_Z 4
_cell_length_a 11.0744(2)
_cell_length_b 13.2912(2)
_cell_length_c 18.5618(3)
_cell_measurement_reflns_used 19240
_cell_measurement_temperature 130(2)
_cell_measurement_theta_max 32.065
_cell_measurement_theta_min 2.68
_cell_volume 2719.74(8)
_computing_cell_refinement
;
        CrysAlisPro, Agilent Technologies,
        Version 1.171.37.31 (release 14-01-2014 CrysAlis171 .NET)
        (compiled Jan 14 2014,18:38:05)
;
_computing_data_collection
;
        CrysAlisPro, Agilent Technologies,
        Version 1.171.37.31 (release 14-01-2014 CrysAlis171 .NET)
        (compiled Jan 14 2014,18:38:05)
;
_computing_data_reduction
;
        CrysAlisPro, Agilent Technologies,
        Version 1.171.37.31 (release 14-01-2014 CrysAlis171 .NET)
        (compiled Jan 14 2014,18:38:05)
;
_computing_molecular_graphics
;
 ORTEP3 for Windows
 L. J. Farrugia, J. Appl. Crystallogr. 1997, 30, 565.
;
_computing_publication_material
;
 WINGX
 L.J. Farrugia,
 J. Appl. Cryst., 2012, 45, 849-854.
;
_computing_structure_refinement 'SHELXL-2013 (Sheldrick, 2013)'
_computing_structure_solution
;
 SHELXS-2013
 Program for Crystal Structure Analysis (Release 2013-1)
 G. M. Sheldrick, Instit\"ut f\"ur Anorganische Chemie der Universit\"at,
 Tammanstrasse 4, D-3400 G\"ottingen, Germany.
 G. M. Sheldrick, Acta. Cryst., 2008, A64, 112 - 122
;
_diffrn_ambient_temperature 130(2)
_diffrn_detector 'CCD plate'
_diffrn_detector_area_resol_mean 16.356
_diffrn_measured_fraction_theta_full 1
_diffrn_measured_fraction_theta_max 1
_diffrn_measurement_device 'four-circle diffractometer'
_diffrn_measurement_device_type 'Xcalibur, Sapphire3, Gemini'
_diffrn_measurement_method '\w scans'
_diffrn_orient_matrix_UB_11 -0.0607159
_diffrn_orient_matrix_UB_12 0.0176616
_diffrn_orient_matrix_UB_13 -0.0024581
_diffrn_orient_matrix_UB_21 0.0122777
_diffrn_orient_matrix_UB_22 0.0323284
_diffrn_orient_matrix_UB_23 -0.0288293
_diffrn_orient_matrix_UB_31 -0.0174744
_diffrn_orient_matrix_UB_32 -0.038607
_diffrn_orient_matrix_UB_33 -0.0252137
_diffrn_radiation_monochromator graphite
_diffrn_radiation_probe x-ray
_diffrn_radiation_type MoK\a
_diffrn_radiation_wavelength 0.71073
_diffrn_reflns_av_R_equivalents 0.0301
_diffrn_reflns_av_unetI/netI 0.0421
_diffrn_reflns_Laue_measured_fraction_full 1
_diffrn_reflns_Laue_measured_fraction_max 1
_diffrn_reflns_limit_h_max 15
_diffrn_reflns_limit_h_min -15
_diffrn_reflns_limit_k_max 18
_diffrn_reflns_limit_k_min -18
_diffrn_reflns_limit_l_max 26
_diffrn_reflns_limit_l_min -26
_diffrn_reflns_number 50527
_diffrn_reflns_point_group_measured_fraction_full 1
_diffrn_reflns_point_group_measured_fraction_max 1
_diffrn_reflns_theta_full 25.242
_diffrn_reflns_theta_max 30.507
_diffrn_reflns_theta_min 2.204
_diffrn_source 'Enhance (Mo) X-ray Source'
_exptl_absorpt_coefficient_mu 0.804
_exptl_absorpt_correction_T_max 1
_exptl_absorpt_correction_T_min 0.95624
_exptl_absorpt_correction_type multi-scan
_exptl_absorpt_process_details
;
        CrysAlisPro, Agilent Technologies,
        Version 1.171.37.31 (release 14-01-2014 CrysAlis171 .NET)
        (compiled Jan 14 2014,18:38:05)
        Empirical absorption correction using spherical harmonics,
 implemented in SCALE3 ABSPACK scaling algorithm.
        Empirical absorption correction using spherical harmonics,
 implemented in SCALE3 ABSPACK scaling algorithm.
;
_exptl_crystal_colour 'clear intense red'
_exptl_crystal_density_diffrn 1.646
_exptl_crystal_description prism
_exptl_crystal_F_000 1360
_exptl_crystal_size_max 0.4
_exptl_crystal_size_mid 0.3
_exptl_crystal_size_min 0.1
_refine_diff_density_max 0.755
_refine_diff_density_min -0.417
_refine_diff_density_rms 0.065
_refine_ls_extinction_method none
_refine_ls_goodness_of_fit_ref 1.038
_refine_ls_hydrogen_treatment refall
_refine_ls_matrix_type full
_refine_ls_number_parameters 510
_refine_ls_number_reflns 8305
_refine_ls_number_restraints 27
_refine_ls_restrained_S_all 1.037
_refine_ls_R_factor_all 0.041
_refine_ls_R_factor_gt 0.0307
_refine_ls_shift/su_max 0.001
_refine_ls_shift/su_mean 0
_refine_ls_structure_factor_coef Fsqd
_refine_ls_weighting_details 'w=1/[\s^2^(Fo^2^)+(0.0266P)^2^+2.2353P] where P=(Fo^2^+2Fc^2^)/3'
_refine_ls_weighting_scheme calc
_refine_ls_wR_factor_gt 0.0673
_refine_ls_wR_factor_ref 0.0724
_reflns_number_gt 6849
_reflns_number_total 8305
_reflns_threshold_expression 'I > 2\s(I)'
_cod_data_source_file c6dt01782g2.cif
_cod_data_source_block compound6_x2001fin
_cod_original_sg_symbol_H-M 'P 21/n'
_cod_database_code 7040597

loop_
_symmetry_equiv_pos_as_xyz
'x, y, z'
'-x+1/2, y+1/2, -z+1/2'
'-x, -y, -z'
'x-1/2, -y-1/2, z-1/2'

loop_
_atom_site_label
_atom_site_type_symbol
_atom_site_fract_x
_atom_site_fract_y
_atom_site_fract_z
_atom_site_U_iso_or_equiv
_atom_site_adp_type
_atom_site_occupancy
_atom_site_calc_flag
_atom_site_disorder_assembly
_atom_site_disorder_group
Ru1 Ru 0.90449(2) 0.24881(2) 0.15552(2) 0.02235(4) Uani 1 d . .
Cl1 Cl 1.01273(5) 0.10668(4) 0.20796(2) 0.03254(10) Uani 1 d . .
P1 P 0.41261(5) 0.19225(5) -0.03573(3) 0.03622(12) Uani 0.532(5) d A 1
F1 F 0.4577(5) 0.2728(3) 0.02485(17) 0.0688(13) Uani 0.532(5) d A 1
F2 F 0.4097(6) 0.2807(5) -0.0939(3) 0.0574(14) Uani 0.532(5) d A 1
F3 F 0.5488(3) 0.1744(3) -0.0497(2) 0.0795(15) Uani 0.532(5) d A 1
F4 F 0.4208(8) 0.1040(6) 0.0217(4) 0.077(2) Uani 0.532(5) d A 1
F5 F 0.2774(3) 0.2157(4) -0.0204(2) 0.0881(16) Uani 0.532(5) d A 1
F6 F 0.3649(6) 0.1175(3) -0.09613(18) 0.0826(18) Uani 0.532(5) d A 1
P1F P 0.41261(5) 0.19225(5) -0.03573(3) 0.03622(12) Uani 0.468(5) d A 2
F1F F 0.3427(5) 0.2857(3) -0.0114(2) 0.0780(17) Uani 0.468(5) d A 2
F2F F 0.5320(4) 0.2302(4) 0.0107(2) 0.0676(17) Uani 0.468(5) d A 2
F3F F 0.3787(9) 0.1330(6) 0.0332(4) 0.067(2) Uani 0.468(5) d A 2
F4F F 0.2938(4) 0.1515(4) -0.0807(3) 0.0666(14) Uani 0.468(5) d A 2
F5F F 0.4456(7) 0.2532(5) -0.1039(3) 0.0558(17) Uani 0.468(5) d A 2
F6F F 0.4822(4) 0.0963(3) -0.0617(3) 0.0822(16) Uani 0.468(5) d A 2
O1 O 0.32999(16) 0.15058(17) 0.35914(9) 0.0545(5) Uani 1 d . .
O2 O 0.48285(14) 0.11291(12) 0.44202(7) 0.0380(3) Uani 1 d . .
O3 O 0.17379(16) 0.12453(17) 0.45486(10) 0.0528(5) Uani 1 d . .
N1 N 0.90853(14) 0.17351(11) 0.05742(8) 0.0250(3) Uani 1 d . .
N2 N 0.75156(14) 0.15622(11) 0.15190(8) 0.0261(3) Uani 1 d . .
C1 C 1.05466(17) 0.35305(14) 0.19087(10) 0.0281(4) Uani 1 d . .
C2 C 0.97459(18) 0.34384(14) 0.24685(10) 0.0284(4) Uani 1 d . .
C3 C 0.85054(18) 0.36195(14) 0.23359(11) 0.0305(4) Uani 1 d . .
C4 C 0.79800(17) 0.38778(14) 0.16269(11) 0.0304(4) Uani 1 d . .
C5 C 0.87571(18) 0.39751(14) 0.10758(10) 0.0296(4) Uani 1 d . .
C6 C 1.00272(18) 0.38149(14) 0.12194(10) 0.0282(4) Uani 1 d . .
C7 C 1.18733(18) 0.33024(17) 0.20897(11) 0.0339(4) Uani 1 d . .
C8 C 1.2524(2) 0.3004(2) 0.14420(14) 0.0457(6) Uani 1 d . .
C9 C 1.2481(3) 0.4207(2) 0.24762(17) 0.0539(7) Uani 1 d . .
C10 C 0.6633(2) 0.40205(19) 0.14840(15) 0.0410(5) Uani 1 d . .
C11 C 0.99576(18) 0.17956(15) 0.01228(10) 0.0291(4) Uani 1 d . .
C12 C 0.99111(19) 0.12440(15) -0.05142(10) 0.0320(4) Uani 1 d . .
C13 C 0.8946(2) 0.06158(16) -0.06958(10) 0.0343(4) Uani 1 d . .
C14 C 0.8040(2) 0.05423(15) -0.02340(11) 0.0328(4) Uani 1 d . .
C15 C 0.81415(17) 0.10994(14) 0.03990(9) 0.0271(3) Uani 1 d . .
C16 C 0.72891(18) 0.10289(15) 0.09410(10) 0.0291(4) Uani 1 d . .
C17 C 0.67239(17) 0.14856(14) 0.20833(10) 0.0269(3) Uani 1 d . .
C18 C 0.54762(18) 0.14320(16) 0.19187(10) 0.0327(4) Uani 1 d . .
C19 C 0.47362(19) 0.13829(16) 0.24780(11) 0.0340(4) Uani 1 d . .
C20 C 0.52363(18) 0.13736(14) 0.31952(10) 0.0300(4) Uani 1 d . .
C21 C 0.64841(18) 0.14201(14) 0.33495(10) 0.0297(4) Uani 1 d . .
C22 C 0.72339(18) 0.14848(14) 0.27970(10) 0.0284(4) Uani 1 d . .
C23 C 0.44517(19) 0.13171(15) 0.38058(11) 0.0335(4) Uani 1 d . .
C24 C 0.0936(3) 0.0480(3) 0.42498(19) 0.0684(8) Uani 1 d . .
H1O1 H 0.281(3) 0.140(3) 0.3948(19) 0.091(12) Uiso 1 d . .
H1O3 H 0.142(4) 0.188(3) 0.457(2) 0.103(14) Uiso 1 d . .
H2 H 1.0041(18) 0.3172(16) 0.2926(11) 0.023(5) Uiso 1 d . .
H3 H 0.8014(19) 0.3497(16) 0.2704(12) 0.028(5) Uiso 1 d . .
H5 H 0.8439(19) 0.4111(17) 0.0587(12) 0.030(6) Uiso 1 d . .
H6 H 1.0500(18) 0.3855(15) 0.0828(11) 0.023(5) Uiso 1 d . .
H7 H 1.193(2) 0.2753(19) 0.2418(14) 0.037(6) Uiso 1 d . .
H8A H 1.245(3) 0.355(2) 0.1077(16) 0.062(9) Uiso 1 d . .
H8B H 1.222(3) 0.237(2) 0.1244(17) 0.061(9) Uiso 1 d . .
H8C H 1.334(3) 0.289(2) 0.1573(15) 0.057(8) Uiso 1 d . .
H9A H 1.329(3) 0.402(3) 0.2626(18) 0.080(10) Uiso 1 d . .
H9B H 1.208(3) 0.436(2) 0.2905(17) 0.063(9) Uiso 1 d . .
H9C H 1.247(3) 0.486(3) 0.2121(18) 0.079(10) Uiso 1 d . .
H10A H 0.644(3) 0.467(2) 0.1614(16) 0.064(9) Uiso 1 d . .
H10B H 0.618(3) 0.359(2) 0.1781(16) 0.066(9) Uiso 1 d . .
H10C H 0.636(3) 0.390(2) 0.0995(16) 0.058(8) Uiso 1 d . .
H11 H 1.061(2) 0.2246(18) 0.0258(12) 0.032(6) Uiso 1 d . .
H12 H 1.053(2) 0.1333(17) -0.0796(13) 0.035(6) Uiso 1 d . .
H13 H 0.892(2) 0.0255(17) -0.1109(13) 0.034(6) Uiso 1 d . .
H14 H 0.737(2) 0.0122(18) -0.0321(12) 0.036(6) Uiso 1 d . .
H16 H 0.6641(19) 0.0586(16) 0.0876(11) 0.026(5) Uiso 1 d . .
H18 H 0.511(2) 0.1460(17) 0.1441(12) 0.032(6) Uiso 1 d . .
H19 H 0.392(2) 0.1365(18) 0.2360(12) 0.036(6) Uiso 1 d . .
H21 H 0.681(2) 0.1425(17) 0.3822(13) 0.033(6) Uiso 1 d . .
H22 H 0.807(2) 0.1520(17) 0.2910(12) 0.033(6) Uiso 1 d . .
H24A H 0.143(3) -0.017(2) 0.4413(15) 0.084(11) Uiso 1 d . .
H24B H 0.012(2) 0.051(3) 0.4484(15) 0.093(12) Uiso 1 d . .
H24C H 0.085(3) 0.058(3) 0.3692(12) 0.116(15) Uiso 1 d . .

loop_
_atom_site_aniso_label
_atom_site_aniso_U_11
_atom_site_aniso_U_22
_atom_site_aniso_U_33
_atom_site_aniso_U_23
_atom_site_aniso_U_13
_atom_site_aniso_U_12
Ru1 0.02862(7) 0.02197(7) 0.01651(6) -0.00071(5) 0.00241(5) 0.00094(5)
Cl1 0.0427(2) 0.0300(2) 0.0245(2) 0.00126(17) 0.00125(17) 0.00968(19)
P1 0.0390(3) 0.0452(3) 0.0238(2) 0.0034(2) -0.0005(2) -0.0078(2)
F1 0.095(3) 0.078(3) 0.0332(16) -0.0112(15) 0.0034(19) -0.033(2)
F2 0.065(3) 0.062(3) 0.042(3) 0.019(2) -0.012(2) -0.010(2)
F3 0.0461(18) 0.078(3) 0.117(4) 0.023(2) 0.0246(19) 0.0208(18)
F4 0.102(5) 0.074(4) 0.050(4) 0.033(3) -0.028(3) -0.036(3)
F5 0.0422(18) 0.148(5) 0.077(3) 0.007(3) 0.0237(17) -0.013(2)
F6 0.134(5) 0.078(3) 0.0350(17) -0.0091(17) 0.002(2) -0.054(3)
P1F 0.0390(3) 0.0452(3) 0.0238(2) 0.0034(2) -0.0005(2) -0.0078(2)
F1F 0.115(4) 0.072(3) 0.051(2) -0.014(2) 0.027(2) 0.020(3)
F2F 0.067(3) 0.073(3) 0.055(3) 0.024(2) -0.030(2) -0.036(2)
F3F 0.101(6) 0.067(4) 0.032(2) 0.011(3) -0.002(3) -0.043(4)
F4F 0.055(2) 0.089(3) 0.052(3) 0.011(2) -0.0174(19) -0.029(2)
F5F 0.090(5) 0.056(3) 0.0226(16) 0.000(2) 0.011(2) -0.023(3)
F6F 0.082(3) 0.050(2) 0.115(4) -0.010(2) 0.009(3) 0.019(2)
O1 0.0406(9) 0.0898(14) 0.0351(9) 0.0018(9) 0.0138(7) 0.0047(9)
O2 0.0508(9) 0.0399(8) 0.0250(7) 0.0006(6) 0.0120(6) 0.0012(7)
O3 0.0406(9) 0.0781(14) 0.0408(9) -0.0066(9) 0.0101(7) 0.0118(9)
N1 0.0333(8) 0.0233(7) 0.0185(7) 0.0000(5) 0.0029(6) 0.0025(6)
N2 0.0324(8) 0.0263(7) 0.0195(7) 0.0006(6) 0.0027(6) 0.0003(6)
C1 0.0326(9) 0.0282(9) 0.0230(8) -0.0019(7) 0.0004(7) -0.0044(7)
C2 0.0366(10) 0.0286(9) 0.0198(8) -0.0031(7) 0.0015(7) -0.0023(7)
C3 0.0381(10) 0.0270(9) 0.0272(9) -0.0072(7) 0.0078(8) -0.0015(7)
C4 0.0332(9) 0.0236(8) 0.0341(10) -0.0063(7) 0.0019(8) 0.0016(7)
C5 0.0392(10) 0.0233(8) 0.0254(9) 0.0008(7) -0.0022(7) 0.0005(7)
C6 0.0361(10) 0.0241(8) 0.0247(9) -0.0004(7) 0.0045(7) -0.0028(7)
C7 0.0310(9) 0.0411(11) 0.0290(10) 0.0009(8) -0.0002(7) -0.0009(8)
C8 0.0348(12) 0.0632(17) 0.0395(13) -0.0022(12) 0.0062(9) 0.0065(11)
C9 0.0376(12) 0.0661(18) 0.0562(16) -0.0221(14) -0.0055(11) -0.0062(12)
C10 0.0347(11) 0.0360(11) 0.0513(14) -0.0076(10) -0.0014(10) 0.0053(9)
C11 0.0365(10) 0.0297(9) 0.0216(8) 0.0020(7) 0.0053(7) 0.0026(8)
C12 0.0417(11) 0.0348(10) 0.0203(8) 0.0023(7) 0.0077(8) 0.0068(8)
C13 0.0495(12) 0.0339(10) 0.0192(9) -0.0042(7) 0.0017(8) 0.0090(9)
C14 0.0410(11) 0.0320(10) 0.0250(9) -0.0049(7) 0.0005(8) 0.0007(8)
C15 0.0349(9) 0.0257(8) 0.0207(8) -0.0014(7) 0.0019(7) 0.0027(7)
C16 0.0353(10) 0.0282(9) 0.0239(9) -0.0022(7) 0.0030(7) -0.0018(7)
C17 0.0345(9) 0.0254(8) 0.0212(8) 0.0004(6) 0.0051(7) -0.0014(7)
C18 0.0352(10) 0.0413(11) 0.0218(9) -0.0001(8) 0.0029(7) -0.0019(8)
C19 0.0316(10) 0.0417(11) 0.0289(10) 0.0017(8) 0.0046(8) -0.0008(8)
C20 0.0387(10) 0.0280(9) 0.0242(9) -0.0009(7) 0.0080(7) -0.0010(7)
C21 0.0396(10) 0.0285(9) 0.0210(8) -0.0002(7) 0.0033(7) -0.0018(7)
C22 0.0334(9) 0.0283(9) 0.0236(9) 0.0003(7) 0.0030(7) -0.0007(7)
C23 0.0411(11) 0.0302(9) 0.0307(10) -0.0042(8) 0.0117(8) -0.0016(8)
C24 0.074(2) 0.0613(19) 0.074(2) -0.0058(16) 0.0291(17) 0.0026(16)

loop_
_atom_type_symbol
_atom_type_description
_atom_type_scat_dispersion_real
_atom_type_scat_dispersion_imag
_atom_type_scat_source
Ru Ru -1.2594 0.8363 'International Tables Vol C Tables 4.2.6.8 and 6.1.1.4'
Cl Cl 0.1484 0.1585 'International Tables Vol C Tables 4.2.6.8 and 6.1.1.4'
P P 0.1023 0.0942 'International Tables Vol C Tables 4.2.6.8 and 6.1.1.4'
F F 0.0171 0.0103 'International Tables Vol C Tables 4.2.6.8 and 6.1.1.4'
O O 0.0106 0.006 'International Tables Vol C Tables 4.2.6.8 and 6.1.1.4'
N N 0.0061 0.0033 'International Tables Vol C Tables 4.2.6.8 and 6.1.1.4'
C C 0.0033 0.0016 'International Tables Vol C Tables 4.2.6.8 and 6.1.1.4'
H H 0 0 'International Tables Vol C Tables 4.2.6.8 and 6.1.1.4'

loop_
_geom_angle_atom_site_label_1
_geom_angle_atom_site_label_2
_geom_angle_atom_site_label_3
_geom_angle
N1 Ru1 N2 76.92(6)
N1 Ru1 C5 95.36(6)
N2 Ru1 C5 115.76(7)
N1 Ru1 C6 94.90(6)
N2 Ru1 C6 152.48(7)
C5 Ru1 C6 37.97(7)
N1 Ru1 C2 156.39(7)
N2 Ru1 C2 126.12(6)
C5 Ru1 C2 79.67(7)
C6 Ru1 C2 66.95(7)
N1 Ru1 C4 120.81(6)
N2 Ru1 C4 93.37(6)
C5 Ru1 C4 37.39(7)
C6 Ru1 C4 68.03(7)
C2 Ru1 C4 67.85(7)
N1 Ru1 C3 158.48(7)
N2 Ru1 C3 98.80(7)
C5 Ru1 C3 67.19(7)
C6 Ru1 C3 79.14(7)
C2 Ru1 C3 36.87(7)
C4 Ru1 C3 37.80(7)
N1 Ru1 C1 118.79(6)
N2 Ru1 C1 163.98(6)
C5 Ru1 C1 68.29(7)
C6 Ru1 C1 37.13(7)
C2 Ru1 C1 37.94(7)
C4 Ru1 C1 81.30(7)
C3 Ru1 C1 67.81(7)
N1 Ru1 Cl1 85.68(4)
N2 Ru1 Cl1 85.48(4)
C5 Ru1 Cl1 158.46(6)
C6 Ru1 Cl1 120.48(5)
C2 Ru1 Cl1 90.77(5)
C4 Ru1 Cl1 152.57(5)
C3 Ru1 Cl1 115.25(5)
C1 Ru1 Cl1 92.31(5)
F6 P1 F3 92.9(3)
F6 P1 F5 89.6(3)
F3 P1 F5 177.1(3)
F6 P1 F4 90.3(4)
F3 P1 F4 90.3(3)
F5 P1 F4 91.1(3)
F6 P1 F2 90.0(3)
F3 P1 F2 87.5(3)
F5 P1 F2 91.1(3)
F4 P1 F2 177.8(4)
F6 P1 F1 177.5(3)
F3 P1 F1 88.7(3)
F5 P1 F1 88.8(2)
F4 P1 F1 91.7(3)
F2 P1 F1 88.1(3)
C23 O1 H1O1 112(2)
C24 O3 H1O3 116(3)
C11 N1 C15 118.13(16)
C11 N1 Ru1 126.49(13)
C15 N1 Ru1 115.34(12)
C16 N2 C17 119.01(16)
C16 N2 Ru1 116.30(13)
C17 N2 Ru1 124.69(12)
C6 C1 C2 117.09(17)
C6 C1 C7 124.32(17)
C2 C1 C7 118.58(17)
C6 C1 Ru1 70.58(10)
C2 C1 Ru1 70.29(10)
C7 C1 Ru1 128.97(14)
C3 C2 C1 121.64(17)
C3 C2 Ru1 72.11(11)
C1 C2 Ru1 71.77(10)
C3 C2 H2 118.2(12)
C1 C2 H2 119.7(12)
Ru1 C2 H2 122.9(13)
C2 C3 C4 120.81(18)
C2 C3 Ru1 71.02(11)
C4 C3 Ru1 70.81(10)
C2 C3 H3 118.5(13)
C4 C3 H3 120.3(13)
Ru1 C3 H3 125.3(14)
C5 C4 C3 117.97(17)
C5 C4 C10 121.81(19)
C3 C4 C10 120.22(19)
C5 C4 Ru1 70.39(11)
C3 C4 Ru1 71.39(11)
C10 C4 Ru1 128.60(14)
C4 C5 C6 120.89(17)
C4 C5 Ru1 72.23(11)
C6 C5 Ru1 71.58(11)
C4 C5 H5 120.7(13)
C6 C5 H5 118.3(13)
Ru1 C5 H5 125.7(13)
C1 C6 C5 121.55(18)
C1 C6 Ru1 72.29(11)
C5 C6 Ru1 70.45(11)
C1 C6 H6 120.8(12)
C5 C6 H6 117.5(12)
Ru1 C6 H6 126.6(13)
C1 C7 C8 113.81(18)
C1 C7 C9 108.90(19)
C8 C7 C9 111.0(2)
C1 C7 H7 107.5(15)
C8 C7 H7 107.6(15)
C9 C7 H7 107.9(15)
C7 C8 H8A 109.8(17)
C7 C8 H8B 111.1(18)
H8A C8 H8B 112(2)
C7 C8 H8C 111.2(17)
H8A C8 H8C 109(2)
H8B C8 H8C 104(2)
C7 C9 H9A 107(2)
C7 C9 H9B 109.5(18)
H9A C9 H9B 108(3)
C7 C9 H9C 111.2(17)
H9A C9 H9C 110(3)
H9B C9 H9C 111(2)
C4 C10 H10A 108.5(18)
C4 C10 H10B 112.8(18)
H10A C10 H10B 105(3)
C4 C10 H10C 112.0(17)
H10A C10 H10C 111(2)
H10B C10 H10C 108(2)
N1 C11 C12 122.03(19)
N1 C11 H11 116.7(14)
C12 C11 H11 121.3(14)
C13 C12 C11 119.69(19)
C13 C12 H12 123.4(15)
C11 C12 H12 116.9(15)
C12 C13 C14 118.95(18)
C12 C13 H13 119.4(14)
C14 C13 H13 121.7(14)
C13 C14 C15 118.9(2)
C13 C14 H14 123.1(14)
C15 C14 H14 117.9(15)
N1 C15 C14 122.26(18)
N1 C15 C16 114.32(16)
C14 C15 C16 123.38(18)
N2 C16 C15 117.03(17)
N2 C16 H16 123.0(13)
C15 C16 H16 119.9(13)
C18 C17 C22 121.01(17)
C18 C17 N2 120.57(16)
C22 C17 N2 118.40(17)
C19 C18 C17 119.05(18)
C19 C18 H18 118.7(13)
C17 C18 H18 122.2(13)
C18 C19 C20 120.50(19)
C18 C19 H19 117.8(15)
C20 C19 H19 121.7(15)
C21 C20 C19 119.68(18)
C21 C20 C23 119.08(17)
C19 C20 C23 121.24(18)
C22 C21 C20 120.48(18)
C22 C21 H21 119.9(14)
C20 C21 H21 119.6(14)
C21 C22 C17 119.27(18)
C21 C22 H22 119.4(14)
C17 C22 H22 121.4(14)
O2 C23 O1 124.19(19)
O2 C23 C20 123.73(19)
O1 C23 C20 112.08(18)
O3 C24 H24A 100.8(19)
O3 C24 H24B 110(2)
H24A C24 H24B 111.1(17)
O3 C24 H24C 107(2)
H24A C24 H24C 112.5(17)
H24B C24 H24C 114.5(17)

loop_
_geom_bond_atom_site_label_1
_geom_bond_atom_site_label_2
_geom_bond_distance
Ru1 N1 2.0821(14)
Ru1 N2 2.0894(15)
Ru1 C5 2.1785(19)
Ru1 C6 2.1934(18)
Ru1 C2 2.1958(18)
Ru1 C4 2.2023(18)
Ru1 C3 2.2098(18)
Ru1 C1 2.2154(18)
Ru1 Cl1 2.3939(5)
P1 F6 1.553(3)
P1 F3 1.572(3)
P1 F5 1.581(3)
P1 F4 1.582(7)
P1 F2 1.594(6)
P1 F1 1.598(3)
O1 C23 1.323(3)
O1 H1O1 0.90(4)
O2 C23 1.203(2)
O3 C24 1.427(4)
O3 H1O3 0.91(4)
N1 C11 1.340(2)
N1 C15 1.359(2)
N2 C16 1.290(2)
N2 C17 1.432(2)
C1 C6 1.404(3)
C1 C2 1.434(3)
C1 C7 1.506(3)
C2 C3 1.393(3)
C2 H2 0.95(2)
C3 C4 1.429(3)
C3 H3 0.93(2)
C4 C5 1.404(3)
C4 C10 1.502(3)
C5 C6 1.423(3)
C5 H5 0.96(2)
C6 H6 0.94(2)
C7 C8 1.512(3)
C7 C9 1.524(3)
C7 H7 0.95(2)
C8 H8A 0.99(3)
C8 H8B 0.97(3)
C8 H8C 0.93(3)
C9 H9A 0.95(3)
C9 H9B 0.97(3)
C9 H9C 1.09(3)
C10 H10A 0.92(3)
C10 H10B 0.96(3)
C10 H10C 0.94(3)
C11 C12 1.388(3)
C11 H11 0.96(2)
C12 C13 1.373(3)
C12 H12 0.91(2)
C13 C14 1.383(3)
C13 H13 0.90(2)
C14 C15 1.384(3)
C14 H14 0.93(2)
C15 C16 1.447(3)
C16 H16 0.93(2)
C17 C18 1.388(3)
C17 C22 1.390(3)
C18 C19 1.384(3)
C18 H18 0.94(2)
C19 C20 1.392(3)
C19 H19 0.91(2)
C20 C21 1.386(3)
C20 C23 1.494(3)
C21 C22 1.382(3)
C21 H21 0.92(2)
C22 H22 0.93(2)
C24 H24A 1.05(2)
C24 H24B 1.04(2)
C24 H24C 1.04(2)

loop_
_geom_hbond_atom_site_label_D
_geom_hbond_atom_site_label_H
_geom_hbond_atom_site_label_A
_geom_hbond_distance_DH
_geom_hbond_distance_HA
_geom_hbond_distance_DA
_geom_hbond_angle_DHA
_geom_hbond_site_symmetry_A
O1 H1O1 O3 0.90(4) 1.72(4) 2.618(2) 173(3) .
O3 H1O3 F1 0.91(4) 2.55(4) 3.141(4) 123(3) 4_566
O3 H1O3 F2 0.91(4) 2.69(4) 3.233(7) 119(3) 4_566
O3 H1O3 F3 0.91(4) 2.10(4) 3.007(5) 171(4) 4_566
